data_4331480
loop_
_publ_author_name
'Jitsukawa, Koichiro'
'Oka, Yoshiyuki'
'Yamaguchi, Syuhei'
'Masuda, Hideki'

_publ_section_title
;
 Preparation, Structure Characterization, and Oxidation Activity of
 Ruthenium Complexes with Tripodal Ligands Bearing Noncovalent Interaction
 Sites
;
_journal_coden_ASTM INOCAJ
_journal_issue 25
_journal_name_full 'Inorganic Chemistry'
_journal_page_first 8119
_journal_page_last 8129
_journal_paper_doi 10.1021/ic0494399
_journal_volume 43
_journal_year 2004
_chemical_formula_sum 'C34 H52 Cl F3 N7 O4 Ru S'
_chemical_formula_weight 848.41
_space_group_IT_number 9
_symmetry_cell_setting monoclinic
_symmetry_Int_Tables_number 9
_symmetry_space_group_name_Hall 'C -2yc'
_symmetry_space_group_name_H-M 'C 1 c 1'
_cell_angle_alpha 90
_cell_angle_beta 95.99(1)
_cell_angle_gamma 90
_cell_formula_units_Z 8
_cell_length_a 22.457(4)
_cell_length_b 23.066(6)
_cell_length_c 16.692(2)
_cell_measurement_temperature 288.2
_cell_volume 8599(3)
_computing_cell_refinement PROCESS
_computing_data_collection PROCESS
_computing_data_reduction 'teXsan Ver. 1.11'
_computing_publication_material 'teXsan Ver. 1.11'
_computing_structure_refinement 'teXsan Ver. 1.10'
_computing_structure_solution SHELXS97
_diffrn_measured_fraction_theta_full 0.8582
_diffrn_measured_fraction_theta_max 0.8582
_diffrn_measurement_device_type 'Rigaku RAXIS-II Imaging Plate'
_diffrn_measurement_method \w
_diffrn_radiation_type 'Mo K\a'
_diffrn_radiation_wavelength 0.7107
_diffrn_reflns_limit_h_max 27
_diffrn_reflns_limit_h_min 0
_diffrn_reflns_limit_k_max 28
_diffrn_reflns_limit_k_min 0
_diffrn_reflns_limit_l_max 18
_diffrn_reflns_limit_l_min -19
_diffrn_reflns_number 7115
_diffrn_reflns_theta_full 25.72
_diffrn_reflns_theta_max 25.72
_exptl_absorpt_coefficient_mu 0.530
_exptl_absorpt_correction_type none
_exptl_crystal_colour unknown
_exptl_crystal_density_diffrn 1.311
_exptl_crystal_density_method 'not measured'
_exptl_crystal_description unknown
_exptl_crystal_size_max 0.000
_exptl_crystal_size_mid 0.000
_exptl_crystal_size_min 0.000
_refine_diff_density_max 0.71
_refine_diff_density_min -0.76
_refine_ls_abs_structure_Flack 0.6(1)
_refine_ls_extinction_method none
_refine_ls_goodness_of_fit_ref 1.064
_refine_ls_hydrogen_treatment noref
_refine_ls_number_parameters 921
_refine_ls_number_reflns 6214
_refine_ls_R_factor_gt 0.0634
_refine_ls_shift/su_max 4.0454
_refine_ls_structure_factor_coef Fsqd
_refine_ls_weighting_details 'w = 1/[\s^2^(Fo^2^) + (0.13000(Max(Fo^2^,0) + 2Fc^2^)/3)^2^]'
_refine_ls_weighting_scheme calc
_refine_ls_wR_factor_ref 0.1748
_reflns_number_gt 6214
_reflns_number_total 7051
_reflns_threshold_expression F^2^>2.0\s(F^2^)
_cod_duplicate_entry 4312186
_cod_data_source_file ic0494399sup7.cif
_cod_data_source_block ru3tnpa
_cod_depositor_comments
;
The following automatic conversions were performed:
data name '_geom_hbond_site_distance_dh' replaced with
'_geom_hbond_distance_DH' as specified in the replacement file
'/home/antanas/src/cod-tools/trunk/data/replacement-values/replacement_tags.lst'.

data
name '_geom_hbond_site_distance_ha' replaced with
'_geom_hbond_distance_HA' as specified in the replacement file
'/home/antanas/src/cod-tools/trunk/data/replacement-values/replacement_tags.lst'.

data
name '_geom_hbond_site_distance_da' replaced with
'_geom_hbond_distance_DA' as specified in the replacement file
'/home/antanas/src/cod-tools/trunk/data/replacement-values/replacement_tags.lst'.

Automatic conversion script
Id: cif_correct_tags 5005 2017-03-03 11:38:54Z antanas 
;
_cod_original_cell_volume 8599(2)
_cod_original_formula_sum 'C68 H104 Cl2 F6 N14 O8 S2 Ru2 '
_cod_database_code 4331480

loop_
_symmetry_equiv_pos_as_xyz
x,y,z
x,-y,1/2+z
1/2+x,1/2+y,z
1/2+x,1/2-y,1/2+z

loop_
_atom_site_label
_atom_site_type_symbol
_atom_site_fract_x
_atom_site_fract_y
_atom_site_fract_z
_atom_site_U_iso_or_equiv
_atom_site_adp_type
_atom_site_occupancy
_atom_site_calc_flag
Ru(1) Ru 0.43972(3) 0.42847(5) 0.88995(3) 0.0564(3) Uani 1.00 d
Ru(2) Ru 0.49694(3) 1.07195(5) 0.82625(3) 0.0587(3) Uani 1.00 d
Cl(1) Cl 0.4634(2) 0.3876(2) 0.7688(2) 0.080(1) Uani 1.00 d
Cl(2) Cl 0.4716(2) 1.1109(2) 0.9502(2) 0.080(1) Uani 1.00 d
S(11) S 0.2148(7) 0.3127(2) 0.1023(7) 0.175(3) Uani 1.00 d
S(21) S 0.2138(9) 0.3049(4) -0.380(1) 0.303(8) Uani 1.00 d
F(11) F 0.211(1) 0.295(1) 0.258(4) 0.50(4) Uani 1.00 d
F(12) F 0.303(1) 0.275(2) 0.158(5) 0.68(6) Uani 1.00 d
F(13) F 0.2321(8) 0.2170(5) 0.180(1) 0.232(8) Uani 1.00 d
F(21) F 0.155(1) 0.368(1) -0.258(1) 0.260(9) Uani 1.00 d
F(22) F 0.173(2) 0.293(1) -0.210(2) 0.37(2) Uani 1.00 d
F(23) F 0.109(1) 0.298(2) -0.301(2) 0.43(3) Uani 1.00 d
O(1) O 0.5124(4) 0.4788(5) 0.8834(5) 0.061(3) Uani 1.00 d
O(2) O 0.4250(5) 1.0219(4) 0.8384(7) 0.075(3) Uani 1.00 d
O(11) O 0.149(1) 0.296(2) 0.094(4) 0.40(3) Uani 1.00 d
O(12) O 0.218(1) 0.3676(6) 0.110(2) 0.237(9) Uani 1.00 d
O(13) O 0.204(3) 0.276(2) 0.003(4) 0.45(3) Uani 1.00 d
O(21) O 0.254(1) 0.344(2) -0.357(2) 0.35(2) Uani 1.00 d
O(22) O 0.166(1) 0.324(2) -0.438(1) 0.34(2) Uani 1.00 d
O(23) O 0.211(2) 0.2430(10) -0.393(2) 0.29(1) Uani 1.00 d
N(1) N 0.3662(4) 0.3768(4) 0.8992(6) 0.051(2) Uani 1.00 d
N(2) N 0.5720(7) 1.1252(8) 0.8203(8) 0.095(5) Uani 1.00 d
N(2A) N 0.3716(5) 0.4845(6) 0.8306(6) 0.058(3) Uani 1.00 d
N(2B) N 0.4800(6) 0.3556(6) 0.9464(8) 0.069(3) Uani 1.00 d
N(2C) N 0.4142(5) 0.4626(5) 0.9934(6) 0.056(3) Uani 1.00 d
N(2D) N 0.4550(6) 1.1442(6) 0.7635(7) 0.064(3) Uani 1.00 d
N(2E) N 0.5601(6) 1.0204(7) 0.8848(6) 0.071(4) Uani 1.00 d
N(2F) N 0.5273(6) 1.0296(6) 0.7210(6) 0.063(3) Uani 1.00 d
N(3A) N 0.4304(6) 0.5644(6) 0.8332(7) 0.062(3) Uani 1.00 d
N(3B) N 0.5772(5) 0.3949(6) 0.9861(7) 0.070(4) Uani 1.00 d
N(3C) N 0.4898(6) 0.5311(6) 1.0223(7) 0.071(3) Uani 1.00 d
N(3D) N 0.3640(7) 1.1031(7) 0.7381(9) 0.089(5) Uani 1.00 d
N(3E) N 0.5066(7) 0.9326(6) 0.886(1) 0.094(5) Uani 1.00 d
N(3F) N 0.4499(7) 0.9633(8) 0.6929(9) 0.094(5) Uani 1.00 d
C(1A) C 0.3175(7) 0.3946(9) 0.8321(8) 0.073(4) Uani 1.00 d
C(1B) C 0.3852(6) 0.3166(7) 0.8938(9) 0.076(4) Uani 1.00 d
C(1C) C 0.3415(7) 0.3881(8) 0.9780(8) 0.068(4) Uani 1.00 d
C(1D) C 0.549(1) 1.1863(8) 0.817(1) 0.097(6) Uani 1.00 d
C(1E) C 0.6115(8) 1.1122(9) 0.8970(10) 0.079(5) Uani 1.00 d
C(1F) C 0.5979(8) 1.1129(8) 0.740(1) 0.083(5) Uani 1.00 d
C(2A) C 0.3196(5) 0.4547(7) 0.8146(8) 0.062(4) Uani 1.00 d
C(2B) C 0.4400(9) 0.3093(9) 0.9430(10) 0.087(5) Uani 1.00 d
C(2C) C 0.3599(5) 0.4425(7) 1.0072(6) 0.051(3) Uani 1.00 d
C(2D) C 0.4911(8) 1.1913(7) 0.7636(8) 0.065(4) Uani 1.00 d
C(2E) C 0.6159(9) 1.045(1) 0.9016(7) 0.097(7) Uani 1.00 d
C(2F) C 0.5842(7) 1.0511(8) 0.6999(9) 0.072(4) Uani 1.00 d
C(3A) C 0.2706(8) 0.484(1) 0.7811(10) 0.093(6) Uani 1.00 d
C(3B) C 0.463(1) 0.2591(7) 0.993(1) 0.113(8) Uani 1.00 d
C(3C) C 0.3267(8) 0.4667(9) 1.0605(10) 0.085(5) Uani 1.00 d
C(3D) C 0.4802(7) 1.2409(8) 0.7343(9) 0.082(5) Uani 1.00 d
C(3E) C 0.6695(7) 1.016(1) 0.929(1) 0.089(6) Uani 1.00 d
C(3F) C 0.6176(6) 1.0241(8) 0.6541(8) 0.068(4) Uani 1.00 d
C(4A) C 0.276(1) 0.5415(10) 0.770(1) 0.111(8) Uani 1.00 d
C(4B) C 0.521(1) 0.2596(9) 1.036(1) 0.100(6) Uani 1.00 d
C(4C) C 0.343(1) 0.517(1) 1.096(1) 0.112(7) Uani 1.00 d
C(4D) C 0.425(1) 1.2508(7) 0.6940(10) 0.087(5) Uani 1.00 d
C(4E) C 0.6668(6) 0.956(1) 0.947(1) 0.108(7) Uani 1.00 d
C(4F) C 0.5948(9) 0.9734(8) 0.6159(10) 0.081(5) Uani 1.00 d
C(5A) C 0.3267(7) 0.5698(7) 0.7814(9) 0.064(4) Uani 1.00 d
C(5B) C 0.5593(10) 0.3023(9) 1.034(1) 0.091(5) Uani 1.00 d
C(5C) C 0.3961(9) 0.543(1) 1.086(1) 0.118(8) Uani 1.00 d
C(5D) C 0.3850(7) 1.2066(7) 0.6956(9) 0.072(4) Uani 1.00 d
C(5E) C 0.615(1) 0.929(1) 0.926(2) 0.118(9) Uani 1.00 d
C(5F) C 0.5375(9) 0.9559(8) 0.6286(10) 0.090(6) Uani 1.00 d
C(6A) C 0.3755(5) 0.5380(7) 0.8148(7) 0.059(4) Uani 1.00 d
C(6B) C 0.5408(7) 0.3529(8) 0.9867(7) 0.072(5) Uani 1.00 d
C(6C) C 0.4318(7) 0.5118(9) 1.0376(8) 0.078(5) Uani 1.00 d
C(6D) C 0.4018(9) 1.1516(7) 0.7312(10) 0.077(5) Uani 1.00 d
C(6E) C 0.5577(8) 0.9561(7) 0.8988(10) 0.081(5) Uani 1.00 d
C(6F) C 0.5031(7) 0.9831(7) 0.6849(7) 0.064(4) Uani 1.00 d
C(7A) C 0.4444(9) 0.6231(10) 0.8229(9) 0.096(6) Uani 1.00 d
C(7B) C 0.6384(9) 0.3893(8) 0.9961(10) 0.085(5) Uani 1.00 d
C(7C) C 0.5143(8) 0.5867(7) 1.059(1) 0.083(5) Uani 1.00 d
C(7D) C 0.2955(7) 1.1025(10) 0.711(1) 0.095(6) Uani 1.00 d
C(7E) C 0.4951(8) 0.8703(6) 0.891(1) 0.078(5) Uani 1.00 d
C(7F) C 0.418(1) 0.918(1) 0.650(1) 0.139(10) Uani 1.00 d
C(8A) C 0.4752(8) 0.6447(8) 0.7517(9) 0.073(4) Uani 1.00 d
C(8B) C 0.6744(7) 0.384(1) 0.925(1) 0.093(6) Uani 1.00 d
C(8C) C 0.5854(8) 0.5799(8) 1.074(1) 0.094(6) Uani 1.00 d
C(8D) C 0.263(1) 1.121(1) 0.786(1) 0.118(8) Uani 1.00 d
C(8E) C 0.464(1) 0.8572(10) 0.968(1) 0.094(6) Uani 1.00 d
C(8F) C 0.357(1) 0.912(1) 0.638(1) 0.118(8) Uani 1.00 d
C(9A) C 0.5333(8) 0.6162(10) 0.757(1) 0.111(6) Uani 1.00 d
C(9B) C 0.658(1) 0.331(1) 0.890(1) 0.136(10) Uani 1.00 d
C(9C) C 0.608(1) 0.581(1) 0.998(2) 0.128(8) Uani 1.00 d
C(9D) C 0.269(1) 1.068(2) 0.843(2) 0.18(1) Uani 1.00 d
C(9E) C 0.458(2) 0.792(1) 0.961(2) 0.16(1) Uani 1.00 d
C(9F) C 0.322(1) 0.925(1) 0.715(2) 0.18(2) Uani 1.00 d
C(10A) C 0.487(2) 0.712(1) 0.745(1) 0.16(1) Uani 1.00 d
C(10B) C 0.741(1) 0.381(1) 0.955(2) 0.18(1) Uani 1.00 d
C(10C) C 0.611(1) 0.632(1) 1.1266(10) 0.124(8) Uani 1.00 d
C(10D) C 0.1954(9) 1.119(2) 0.755(2) 0.20(2) Uani 1.00 d
C(10E) C 0.406(1) 0.893(2) 0.976(2) 0.21(2) Uani 1.00 d
C(10F) C 0.340(1) 0.858(1) 0.592(2) 0.17(1) Uani 1.00 d
C(11) C 0.250(4) 0.270(1) 0.185(3) 0.35(4) Uani 1.00 d
C(11A) C 0.4388(8) 0.626(1) 0.6731(8) 0.112(8) Uani 1.00 d
C(11B) C 0.6603(10) 0.4300(10) 0.862(1) 0.112(8) Uani 1.00 d
C(11C) C 0.598(2) 0.529(1) 1.133(2) 0.22(2) Uani 1.00 d
C(11D) C 0.282(1) 1.181(1) 0.830(2) 0.141(10) Uani 1.00 d
C(11E) C 0.506(1) 0.868(1) 1.043(1) 0.130(8) Uani 1.00 d
C(11F) C 0.3363(9) 0.969(1) 0.586(1) 0.15(1) Uani 1.00 d
C(21) C 0.129(4) 0.324(2) -0.271(3) 0.36(5) Uani 1.00 d
H(1) H 0.3284 0.3726 0.7829 0.0868 Uiso 1.00 calc
H(2) H 0.2802 0.3826 0.8415 0.0868 Uiso 1.00 calc
H(3) H 0.4607 0.5420 0.8565 0.0704 Uiso 1.00 calc
H(4) H 0.2293 0.4670 0.7690 0.1098 Uiso 1.00 calc
H(5) H 0.2445 0.5667 0.7513 0.1128 Uiso 1.00 calc
H(6) H 0.3289 0.6067 0.7583 0.0708 Uiso 1.00 calc
H(7) H 0.4033 0.6426 0.8191 0.0953 Uiso 1.00 calc
H(8) H 0.4644 0.6354 0.8708 0.0953 Uiso 1.00 calc
H(9) H 0.5330 0.5752 0.7701 0.2397 Uiso 1.00 calc
H(10) H 0.5593 0.6257 0.7234 0.2397 Uiso 1.00 calc
H(11) H 0.5549 0.6313 0.8152 0.2397 Uiso 1.00 calc
H(12) H 0.5081 0.7267 0.7916 0.1540 Uiso 1.00 calc
H(13) H 0.5117 0.7202 0.6998 0.1540 Uiso 1.00 calc
H(14) H 0.4508 0.7334 0.7318 0.1540 Uiso 1.00 calc
H(15) H 0.3978 0.6410 0.6675 0.1537 Uiso 1.00 calc
H(16) H 0.4556 0.6343 0.6250 0.1537 Uiso 1.00 calc
H(17) H 0.4312 0.5821 0.6702 0.1537 Uiso 1.00 calc
H(18) H 0.3565 0.2910 0.9068 0.0982 Uiso 1.00 calc
H(19) H 0.3925 0.3109 0.8373 0.0982 Uiso 1.00 calc
H(20) H 0.5584 0.4304 0.9711 0.0831 Uiso 1.00 calc
H(21) H 0.4338 0.2248 0.9932 0.1319 Uiso 1.00 calc
H(22) H 0.5333 0.2247 1.0682 0.1142 Uiso 1.00 calc
H(23) H 0.5997 0.2979 1.0625 0.1125 Uiso 1.00 calc
H(24) H 0.6556 0.4226 1.0251 0.0854 Uiso 1.00 calc
H(25) H 0.6506 0.3557 1.0306 0.0854 Uiso 1.00 calc
H(26) H 0.6084 0.3325 0.8736 0.1352 Uiso 1.00 calc
H(27) H 0.6693 0.3228 0.8395 0.1352 Uiso 1.00 calc
H(28) H 0.6588 0.2980 0.9233 0.1352 Uiso 1.00 calc
H(29) H 0.7564 0.3583 0.9987 0.2070 Uiso 1.00 calc
H(30) H 0.7704 0.3847 0.9172 0.2070 Uiso 1.00 calc
H(31) H 0.7533 0.4249 0.9857 0.2070 Uiso 1.00 calc
H(32) H 0.6778 0.4652 0.8927 0.1174 Uiso 1.00 calc
H(33) H 0.6831 0.4227 0.8218 0.1174 Uiso 1.00 calc
H(34) H 0.6212 0.4342 0.8522 0.1174 Uiso 1.00 calc
H(35) H 0.2992 0.3888 0.9651 0.0670 Uiso 1.00 calc
H(36) H 0.3539 0.3579 1.0110 0.0670 Uiso 1.00 calc
H(37) H 0.5159 0.5059 0.9943 0.0857 Uiso 1.00 calc
H(38) H 0.2855 0.4567 1.0650 0.0954 Uiso 1.00 calc
H(39) H 0.3219 0.5327 1.1434 0.1259 Uiso 1.00 calc
H(40) H 0.4069 0.5777 1.1098 0.1196 Uiso 1.00 calc
H(41) H 0.5041 0.6180 1.0191 0.1125 Uiso 1.00 calc
H(42) H 0.4981 0.5962 1.1058 0.1125 Uiso 1.00 calc
H(43) H 0.6537 0.5730 1.0094 0.1440 Uiso 1.00 calc
H(44) H 0.5954 0.5461 0.9671 0.1440 Uiso 1.00 calc
H(45) H 0.6035 0.6129 0.9696 0.1440 Uiso 1.00 calc
H(46) H 0.6514 0.6319 1.1475 0.1631 Uiso 1.00 calc
H(47) H 0.6040 0.6716 1.1007 0.1631 Uiso 1.00 calc
H(48) H 0.5883 0.6382 1.1763 0.1631 Uiso 1.00 calc
H(49) H 0.5815 0.5328 1.1895 0.2845 Uiso 1.00 calc
H(50) H 0.5917 0.4890 1.1217 0.2845 Uiso 1.00 calc
H(51) H 0.6446 0.5262 1.1606 0.2845 Uiso 1.00 calc
H(52) H 0.5480 1.2053 0.8677 0.1137 Uiso 1.00 calc
H(53) H 0.5812 1.2107 0.7911 0.1137 Uiso 1.00 calc
H(54) H 0.3802 1.0653 0.7578 0.1015 Uiso 1.00 calc
H(55) H 0.5089 1.2706 0.7369 0.1052 Uiso 1.00 calc
H(56) H 0.4156 1.2850 0.6677 0.1094 Uiso 1.00 calc
H(57) H 0.3449 1.2104 0.6703 0.0944 Uiso 1.00 calc
H(58) H 0.2883 1.1229 0.6641 0.1310 Uiso 1.00 calc
H(59) H 0.2860 1.0589 0.6921 0.1310 Uiso 1.00 calc
H(60) H 0.2508 1.0717 0.9003 0.2408 Uiso 1.00 calc
H(61) H 0.2578 1.0282 0.8309 0.2408 Uiso 1.00 calc
H(62) H 0.3134 1.0608 0.8718 0.2408 Uiso 1.00 calc
H(63) H 0.1758 1.1341 0.8045 0.1822 Uiso 1.00 calc
H(64) H 0.1917 1.1535 0.7203 0.1822 Uiso 1.00 calc
H(65) H 0.1820 1.0883 0.7379 0.1822 Uiso 1.00 calc
H(66) H 0.3189 1.1899 0.8466 0.1975 Uiso 1.00 calc
H(67) H 0.2701 1.2166 0.7848 0.1975 Uiso 1.00 calc
H(68) H 0.2539 1.1969 0.8688 0.1975 Uiso 1.00 calc
H(69) H 0.6514 1.1302 0.8911 0.1063 Uiso 1.00 calc
H(70) H 0.5987 1.1297 0.9443 0.1063 Uiso 1.00 calc
H(71) H 0.4688 0.9608 0.8742 0.1136 Uiso 1.00 calc
H(72) H 0.7038 1.0388 0.9376 0.1039 Uiso 1.00 calc
H(73) H 0.7051 0.9400 0.9711 0.1181 Uiso 1.00 calc
H(74) H 0.6116 0.8840 0.9208 0.1232 Uiso 1.00 calc
H(75) H 0.4643 0.8555 0.8448 0.0964 Uiso 1.00 calc
H(76) H 0.5272 0.8473 0.8912 0.0964 Uiso 1.00 calc
H(77) H 0.4383 0.7721 0.9960 0.1693 Uiso 1.00 calc
H(78) H 0.4319 0.7815 0.9035 0.1693 Uiso 1.00 calc
H(79) H 0.4948 0.7725 0.9498 0.1693 Uiso 1.00 calc
H(80) H 0.4119 0.9250 0.9756 0.1445 Uiso 1.00 calc
H(81) H 0.3793 0.8772 0.9223 0.1445 Uiso 1.00 calc
H(82) H 0.3871 0.8705 1.0153 0.1445 Uiso 1.00 calc
H(83) H 0.4859 0.8520 1.0867 0.1217 Uiso 1.00 calc
H(84) H 0.5407 0.8462 1.0380 0.1217 Uiso 1.00 calc
H(85) H 0.5111 0.9063 1.0471 0.1217 Uiso 1.00 calc
H(86) H 0.5816 1.1427 0.6954 0.1181 Uiso 1.00 calc
H(87) H 0.6410 1.1217 0.7423 0.1181 Uiso 1.00 calc
H(88) H 0.4319 0.9779 0.7395 0.1065 Uiso 1.00 calc
H(89) H 0.6549 1.0469 0.6420 0.0991 Uiso 1.00 calc
H(90) H 0.6206 0.9498 0.5896 0.1027 Uiso 1.00 calc
H(91) H 0.5189 0.9212 0.5987 0.1087 Uiso 1.00 calc
H(92) H 0.4331 0.9183 0.5982 0.1391 Uiso 1.00 calc
H(93) H 0.4329 0.8812 0.6757 0.1391 Uiso 1.00 calc
H(94) H 0.3382 0.9503 0.7485 0.2578 Uiso 1.00 calc
H(95) H 0.2855 0.9120 0.7116 0.2578 Uiso 1.00 calc
H(96) H 0.3425 0.8833 0.7551 0.2578 Uiso 1.00 calc
H(97) H 0.2965 0.8589 0.5832 0.1844 Uiso 1.00 calc
H(98) H 0.3547 0.8619 0.5407 0.1844 Uiso 1.00 calc
H(99) H 0.3538 0.8271 0.6201 0.1844 Uiso 1.00 calc
H(100) H 0.3489 1.0052 0.6159 0.1625 Uiso 1.00 calc
H(101) H 0.3542 0.9720 0.5362 0.1625 Uiso 1.00 calc
H(102) H 0.2940 0.9722 0.5741 0.1625 Uiso 1.00 calc

loop_
_atom_site_aniso_label
_atom_site_aniso_U_11
_atom_site_aniso_U_22
_atom_site_aniso_U_33
_atom_site_aniso_U_12
_atom_site_aniso_U_13
_atom_site_aniso_U_23
Ru(1) 0.0480(6) 0.0693(8) 0.0518(6) -0.0004(6) 0.0047(4) 0.0013(5)
Ru(2) 0.0493(6) 0.0735(8) 0.0540(6) -0.0043(6) 0.0094(5) -0.0020(5)
Cl(1) 0.095(3) 0.086(3) 0.062(2) 0.008(2) 0.025(2) -0.014(2)
Cl(2) 0.086(3) 0.098(3) 0.055(2) 0.001(2) 0.012(2) 0.003(2)
S(11) 0.252(8) 0.123(3) 0.165(5) -0.047(8) 0.086(5) -0.035(6)
S(21) 0.34(1) 0.190(7) 0.33(1) -0.05(1) -0.21(1) -0.04(1)
F(11) 0.26(3) 0.28(3) 1.0(1) 0.17(2) 0.33(5) 0.28(5)
F(12) 0.13(2) 0.24(3) 1.7(2) -0.06(2) 0.28(5) -0.23(6)
F(13) 0.20(1) 0.091(7) 0.41(3) 0.003(8) 0.06(2) 0.01(1)
F(21) 0.27(2) 0.21(2) 0.28(2) 0.02(2) -0.03(2) -0.05(2)
F(22) 0.44(4) 0.25(3) 0.39(4) 0.05(3) -0.16(3) 0.03(3)
F(23) 0.23(2) 0.55(5) 0.53(5) -0.20(3) 0.11(3) -0.32(5)
O(1) 0.030(4) 0.106(8) 0.047(4) 0.007(4) 0.010(3) 0.003(4)
O(2) 0.069(7) 0.056(5) 0.097(7) -0.005(5) 0.004(5) 0.001(5)
O(11) 0.16(2) 0.20(3) 0.87(9) -0.08(2) 0.18(4) -0.15(4)
O(12) 0.21(1) 0.113(8) 0.39(3) -0.06(1) 0.08(2) -0.15(2)
O(13) 0.39(6) 0.48(7) 0.55(7) -0.03(5) 0.32(5) -0.17(6)
O(21) 0.26(3) 0.50(5) 0.29(3) -0.26(3) 0.02(2) -0.13(3)
O(22) 0.37(4) 0.45(4) 0.16(2) -0.22(3) -0.15(2) 0.14(2)
O(23) 0.31(3) 0.23(2) 0.30(3) 0.02(3) -0.08(2) -0.15(2)
N(1) 0.040(5) 0.051(6) 0.060(6) -0.016(5) -0.001(4) -0.011(4)
N(2) 0.08(1) 0.14(1) 0.067(8) -0.007(10) 0.011(7) 0.016(8)
N(2A) 0.031(5) 0.076(7) 0.066(6) 0.004(4) 0.006(4) 0.020(5)
N(2B) 0.073(8) 0.071(8) 0.068(7) -0.003(7) 0.025(6) -0.003(6)
N(2C) 0.044(5) 0.063(6) 0.059(5) -0.016(4) -0.010(4) 0.000(4)
N(2D) 0.063(8) 0.063(7) 0.065(7) 0.010(6) -0.001(5) 0.008(5)
N(2E) 0.056(7) 0.11(1) 0.044(5) 0.000(6) 0.004(4) -0.026(5)
N(2F) 0.060(6) 0.089(8) 0.043(5) 0.017(5) 0.020(4) -0.005(5)
N(3A) 0.054(7) 0.073(8) 0.062(6) 0.017(6) 0.012(5) 0.017(5)
N(3B) 0.039(6) 0.102(10) 0.066(6) -0.017(6) -0.009(4) 0.017(6)
N(3C) 0.071(8) 0.086(8) 0.058(6) -0.031(7) 0.012(5) -0.011(6)
N(3D) 0.070(9) 0.082(9) 0.11(1) 0.043(7) 0.008(7) 0.001(7)
N(3E) 0.066(10) 0.068(9) 0.14(1) -0.019(7) -0.013(9) 0.002(8)
N(3F) 0.073(9) 0.12(1) 0.091(9) -0.016(9) 0.020(7) -0.039(9)
C(1A) 0.050(7) 0.12(1) 0.046(6) -0.006(7) -0.007(5) -0.007(6)
C(1B) 0.057(8) 0.072(10) 0.095(9) -0.029(7) -0.001(7) 0.011(7)
C(1C) 0.056(8) 0.09(1) 0.059(7) 0.010(8) 0.009(6) 0.011(7)
C(1D) 0.14(2) 0.08(1) 0.08(1) 0.01(1) 0.04(1) -0.021(8)
C(1E) 0.058(7) 0.11(1) 0.068(8) -0.026(7) 0.019(6) -0.017(7)
C(1F) 0.07(1) 0.09(1) 0.09(1) -0.036(9) 0.025(8) -0.025(9)
C(2A) 0.031(6) 0.081(10) 0.072(8) -0.009(6) 0.002(5) 0.002(6)
C(2B) 0.10(1) 0.09(1) 0.070(9) -0.001(10) 0.018(8) 0.019(8)
C(2C) 0.034(5) 0.089(9) 0.033(4) 0.010(5) 0.009(4) 0.004(5)
C(2D) 0.080(9) 0.057(8) 0.059(7) 0.009(7) 0.018(6) -0.016(6)
C(2E) 0.12(2) 0.15(2) 0.025(6) 0.00(1) 0.013(7) 0.007(7)
C(2F) 0.058(7) 0.087(10) 0.072(8) -0.018(7) 0.017(6) -0.027(7)
C(3A) 0.06(1) 0.15(2) 0.068(9) 0.01(1) -0.008(7) 0.003(10)
C(3B) 0.21(2) 0.054(9) 0.081(10) 0.00(1) 0.05(1) 0.020(7)
C(3C) 0.067(9) 0.10(1) 0.082(9) 0.001(8) -0.011(7) -0.036(8)
C(3D) 0.058(7) 0.10(1) 0.089(9) 0.005(8) 0.002(6) -0.020(8)
C(3E) 0.040(8) 0.14(2) 0.08(1) -0.003(9) 0.014(7) -0.01(1)
C(3F) 0.037(6) 0.11(1) 0.067(7) 0.010(6) 0.027(5) 0.007(7)
C(4A) 0.14(2) 0.11(1) 0.09(1) 0.08(1) 0.01(1) 0.002(10)
C(4B) 0.13(2) 0.09(1) 0.085(10) 0.03(1) 0.03(1) 0.008(8)
C(4C) 0.09(1) 0.16(2) 0.09(1) 0.00(1) 0.045(10) -0.01(1)
C(4D) 0.13(1) 0.048(7) 0.077(8) 0.007(8) 0.000(8) 0.006(6)
C(4E) 0.027(6) 0.19(2) 0.10(1) 0.005(9) -0.009(6) 0.03(1)
C(4F) 0.08(1) 0.080(9) 0.079(9) -0.001(8) 0.018(7) -0.038(7)
C(5A) 0.039(7) 0.09(1) 0.061(7) 0.012(6) 0.002(5) 0.001(6)
C(5B) 0.11(1) 0.09(1) 0.069(8) 0.003(9) 0.001(7) -0.013(7)
C(5C) 0.07(1) 0.21(2) 0.065(9) 0.00(1) -0.001(8) -0.05(1)
C(5D) 0.078(9) 0.073(9) 0.064(7) 0.023(7) 0.003(6) 0.006(6)
C(5E) 0.10(2) 0.13(2) 0.13(2) 0.03(1) 0.02(1) 0.01(1)
C(5F) 0.10(1) 0.09(1) 0.088(10) -0.033(10) 0.051(9) -0.036(8)
C(6A) 0.040(6) 0.10(1) 0.045(5) -0.006(6) 0.021(4) -0.016(6)
C(6B) 0.062(9) 0.11(1) 0.043(6) 0.034(9) 0.000(5) -0.005(6)
C(6C) 0.052(7) 0.12(1) 0.055(7) -0.002(8) -0.005(5) 0.012(7)
C(6D) 0.09(1) 0.060(8) 0.082(9) -0.009(8) 0.036(9) 0.009(7)
C(6E) 0.09(1) 0.067(9) 0.082(9) 0.027(9) -0.004(7) 0.024(7)
C(6F) 0.081(10) 0.068(8) 0.047(6) -0.019(7) 0.023(6) -0.020(5)
C(7A) 0.09(1) 0.14(2) 0.050(7) 0.01(1) 0.007(7) -0.017(8)
C(7B) 0.10(1) 0.075(9) 0.072(8) -0.006(8) -0.021(7) -0.001(6)
C(7C) 0.08(1) 0.066(8) 0.10(1) -0.031(7) -0.018(7) 0.006(7)
C(7D) 0.043(7) 0.13(1) 0.11(1) 0.017(8) -0.015(7) -0.021(10)
C(7E) 0.09(1) 0.037(6) 0.11(1) 0.000(6) 0.015(9) 0.002(6)
C(7F) 0.11(2) 0.19(2) 0.11(1) -0.03(2) 0.04(1) -0.09(1)
C(8A) 0.07(1) 0.09(1) 0.056(8) -0.017(9) 0.006(7) -0.002(7)
C(8B) 0.035(7) 0.13(2) 0.12(1) 0.004(8) 0.017(7) 0.01(1)
C(8C) 0.08(1) 0.10(1) 0.10(1) -0.054(9) -0.007(8) -0.006(8)
C(8D) 0.09(1) 0.16(2) 0.10(1) 0.03(1) -0.02(1) -0.01(1)
C(8E) 0.09(1) 0.09(1) 0.10(1) -0.02(1) 0.00(1) 0.00(1)
C(8F) 0.10(1) 0.17(2) 0.09(1) -0.01(1) 0.039(10) -0.06(1)
C(9A) 0.061(10) 0.13(1) 0.14(1) -0.026(10) 0.037(9) 0.01(1)
C(9B) 0.12(2) 0.17(2) 0.12(2) 0.04(2) 0.04(1) -0.02(2)
C(9C) 0.10(2) 0.17(2) 0.12(2) -0.02(1) 0.04(1) -0.02(1)
C(9D) 0.09(2) 0.26(4) 0.19(3) -0.05(2) 0.00(2) 0.06(2)
C(9E) 0.22(3) 0.10(1) 0.17(2) -0.02(2) 0.09(2) 0.05(1)
C(9F) 0.14(2) 0.26(4) 0.15(2) -0.15(2) 0.08(2) -0.11(2)
C(10A) 0.26(3) 0.13(2) 0.09(1) -0.10(2) 0.02(1) -0.01(1)
C(10B) 0.08(2) 0.14(2) 0.29(4) 0.04(1) -0.05(2) -0.07(2)
C(10C) 0.13(2) 0.17(2) 0.072(9) -0.06(1) 0.010(8) -0.040(10)
C(10D) 0.038(10) 0.32(5) 0.23(3) 0.00(2) 0.01(1) 0.02(3)
C(10E) 0.13(2) 0.34(5) 0.18(3) 0.08(3) 0.03(2) 0.10(3)
C(10F) 0.09(1) 0.16(2) 0.27(3) -0.06(1) 0.03(2) -0.10(2)
C(11) 0.7(1) 0.08(2) 0.36(5) 0.00(3) 0.33(7) 0.06(2)
C(11A) 0.10(1) 0.20(2) 0.031(6) -0.04(1) -0.010(6) -0.007(8)
C(11B) 0.09(1) 0.17(2) 0.079(9) 0.05(1) 0.042(9) 0.015(9)
C(11C) 0.38(5) 0.11(2) 0.16(2) -0.07(3) 0.03(3) -0.03(2)
C(11D) 0.11(2) 0.12(2) 0.19(2) -0.02(1) 0.03(2) -0.07(2)
C(11E) 0.14(2) 0.13(2) 0.12(2) 0.00(1) 0.03(1) 0.02(1)
C(11F) 0.08(1) 0.24(3) 0.12(2) 0.01(2) -0.04(1) -0.01(2)
C(21) 0.7(1) 0.12(2) 0.19(3) -0.13(5) -0.05(5) 0.01(2)

loop_
_atom_type_symbol
_atom_type_description
_atom_type_scat_dispersion_real
_atom_type_scat_dispersion_imag
_atom_type_scat_source
Ru Ru -1.259 0.836
;International Tables for Crystallography
(1992, Vol. C, Tables 4.2.6.8 and 6.1.1.1)
;
N N 0.006 0.003
;International Tables for Crystallography
(1992, Vol. C, Tables 4.2.6.8 and 6.1.1.1)
;
C C 0.003 0.002
;International Tables for Crystallography
(1992, Vol. C, Tables 4.2.6.8 and 6.1.1.1)
;
H H 0.000 0.000
;International Tables for Crystallography
(1992, Vol. C, Table 6.1.1.2)
;
F F 0.017 0.010
;International Tables for Crystallography
(1992, Vol. C, Tables 4.2.6.8 and 6.1.1.1)
;
S S 0.125 0.123
;International Tables for Crystallography
(1992, Vol. C, Tables 4.2.6.8 and 6.1.1.1)
;
O O 0.011 0.006
;International Tables for Crystallography
(1992, Vol. C, Tables 4.2.6.8 and 6.1.1.1)
;
Cl Cl 0.148 0.159
;International Tables for Crystallography
(1992, Vol. C, Tables 4.2.6.8 and 6.1.1.1)
;

loop_
_geom_angle_atom_site_label_1
_geom_angle_atom_site_label_2
_geom_angle_atom_site_label_3
_geom_angle
_geom_angle_publ_flag
Cl(1) Ru(1) O(1) 85.8(3) yes
Cl(1) Ru(1) N(1) 95.0(3) yes
Cl(1) Ru(1) N(2A) 93.3(3) yes
Cl(1) Ru(1) N(2B) 86.5(4) yes
Cl(1) Ru(1) N(2C) 176.7(3) yes
O(1) Ru(1) N(1) 178.8(3) yes
O(1) Ru(1) N(2A) 99.7(4) yes
O(1) Ru(1) N(2B) 100.0(5) yes
O(1) Ru(1) N(2C) 97.1(4) yes
N(1) Ru(1) N(2A) 81.1(4) yes
N(1) Ru(1) N(2B) 79.2(5) yes
N(1) Ru(1) N(2C) 82.0(4) yes
N(2A) Ru(1) N(2B) 160.2(5) yes
N(2A) Ru(1) N(2C) 84.8(4) yes
N(2B) Ru(1) N(2C) 94.3(5) yes
Cl(2) Ru(2) O(2) 82.1(3) yes
Cl(2) Ru(2) N(2) 95.0(4) yes
Cl(2) Ru(2) N(2D) 89.9(4) yes
Cl(2) Ru(2) N(2E) 91.2(3) yes
Cl(2) Ru(2) N(2F) 173.4(3) yes
O(2) Ru(2) N(2) 176.9(5) yes
O(2) Ru(2) N(2D) 100.4(5) yes
O(2) Ru(2) N(2E) 98.2(5) yes
O(2) Ru(2) N(2F) 98.4(5) yes
N(2) Ru(2) N(2D) 80.5(6) yes
N(2) Ru(2) N(2E) 80.9(6) yes
N(2) Ru(2) N(2F) 84.5(6) yes
N(2D) Ru(2) N(2E) 161.3(5) yes
N(2D) Ru(2) N(2F) 96.5(5) yes
N(2E) Ru(2) N(2F) 82.2(4) yes
O(11) S(11) O(12) 107(2) yes
O(11) S(11) O(13) 76(2) yes
O(11) S(11) C(11) 106(3) yes
O(12) S(11) O(13) 122(2) yes
O(12) S(11) C(11) 116(1) yes
O(13) S(11) C(11) 116(2) yes
O(21) S(21) O(22) 115(2) yes
O(21) S(21) O(23) 138(2) yes
O(22) S(21) O(23) 100(2) yes
Ru(1) N(1) C(1A) 107.9(9) yes
Ru(1) N(1) C(1B) 107.7(8) yes
Ru(1) N(1) C(1C) 109.7(8) yes
C(1A) N(1) C(1B) 113(1) yes
C(1A) N(1) C(1C) 107(1) yes
C(1B) N(1) C(1C) 110(1) yes
Ru(2) N(2) C(1D) 106(1) yes
Ru(2) N(2) C(1E) 104(1) yes
Ru(2) N(2) C(1F) 108(1) yes
C(1D) N(2) C(1E) 112(1) yes
C(1D) N(2) C(1F) 107(1) yes
C(1E) N(2) C(1F) 117(1) yes
Ru(1) N(2A) C(2A) 109.9(10) yes
Ru(1) N(2A) C(6A) 128.1(9) yes
C(2A) N(2A) C(6A) 121(1) yes
Ru(1) N(2B) C(2B) 110(1) yes
Ru(1) N(2B) C(6B) 125(1) yes
C(2B) N(2B) C(6B) 123(1) yes
Ru(1) N(2C) C(2C) 110.6(8) yes
Ru(1) N(2C) C(6C) 132.8(10) yes
C(2C) N(2C) C(6C) 113(1) yes
Ru(2) N(2D) C(2D) 113.1(10) yes
Ru(2) N(2D) C(6D) 131(1) yes
C(2D) N(2D) C(6D) 115(1) yes
Ru(2) N(2E) C(2E) 115(1) yes
Ru(2) N(2E) C(6E) 128.4(10) yes
C(2E) N(2E) C(6E) 114(1) yes
Ru(2) N(2F) C(2F) 113.6(10) yes
Ru(2) N(2F) C(6F) 125(1) yes
C(2F) N(2F) C(6F) 119(1) yes
C(6A) N(3A) C(7A) 127(1) yes
C(6B) N(3B) C(7B) 124(1) yes
C(6C) N(3C) C(7C) 119(1) yes
C(6D) N(3D) C(7D) 124(1) yes
C(6E) N(3E) C(7E) 124(1) yes
C(6F) N(3F) C(7F) 128(1) yes
N(1) C(1A) C(2A) 112(1) yes
N(1) C(1B) C(2B) 108(1) yes
N(1) C(1C) C(2C) 109(1) yes
N(2) C(1D) C(2D) 111(1) yes
N(2) C(1E) C(2E) 105(1) yes
N(2) C(1F) C(2F) 117(1) yes
N(2A) C(2A) C(1A) 120(1) yes
N(2A) C(2A) C(3A) 117(1) yes
C(1A) C(2A) C(3A) 122(1) yes
N(2B) C(2B) C(1B) 116(1) yes
N(2B) C(2B) C(3B) 112(1) yes
C(1B) C(2B) C(3B) 130(1) yes
N(2C) C(2C) C(1C) 119(1) yes
N(2C) C(2C) C(3C) 123(1) yes
C(1C) C(2C) C(3C) 116(1) yes
N(2D) C(2D) C(1D) 114(1) yes
N(2D) C(2D) C(3D) 129(1) yes
C(1D) C(2D) C(3D) 114(1) yes
N(2E) C(2E) C(1E) 110(1) yes
N(2E) C(2E) C(3E) 126(2) yes
C(1E) C(2E) C(3E) 122(1) yes
N(2F) C(2F) C(1F) 109(1) yes
N(2F) C(2F) C(3F) 124(1) yes
C(1F) C(2F) C(3F) 125(1) yes
C(2A) C(3A) C(4A) 118(1) yes
C(2B) C(3B) C(4B) 121(1) yes
C(2C) C(3C) C(4C) 120(1) yes
C(2D) C(3D) C(4D) 118(1) yes
C(2E) C(3E) C(4E) 118(1) yes
C(2F) C(3F) C(4F) 117(1) yes
C(3A) C(4A) C(5A) 123(2) yes
C(3B) C(4B) C(5B) 124(1) yes
C(3C) C(4C) C(5C) 121(2) yes
C(3D) C(4D) C(5D) 115(1) yes
C(3E) C(4E) C(5E) 117(1) yes
C(3F) C(4F) C(5F) 118(1) yes
C(4A) C(5A) C(6A) 116(1) yes
C(4B) C(5B) C(6B) 118(1) yes
C(4C) C(5C) C(6C) 115(2) yes
C(4D) C(5D) C(6D) 121(1) yes
C(4E) C(5E) C(6E) 126(2) yes
C(4F) C(5F) C(6F) 123(1) yes
N(2A) C(6A) N(3A) 117(1) yes
N(2A) C(6A) C(5A) 122(1) yes
N(3A) C(6A) C(5A) 120(1) yes
N(2B) C(6B) N(3B) 122(1) yes
N(2B) C(6B) C(5B) 119(1) yes
N(3B) C(6B) C(5B) 118(1) yes
N(2C) C(6C) N(3C) 112(1) yes
N(2C) C(6C) C(5C) 125(1) yes
N(3C) C(6C) C(5C) 122(1) yes
N(2D) C(6D) N(3D) 113(1) yes
N(2D) C(6D) C(5D) 119(1) yes
N(3D) C(6D) C(5D) 126(1) yes
N(2E) C(6E) N(3E) 116(1) yes
N(2E) C(6E) C(5E) 115(1) yes
N(3E) C(6E) C(5E) 128(1) yes
N(2F) C(6F) N(3F) 125(1) yes
N(2F) C(6F) C(5F) 115(1) yes
N(3F) C(6F) C(5F) 118(1) yes
N(3A) C(7A) C(8A) 122(1) yes
N(3B) C(7B) C(8B) 121(1) yes
N(3C) C(7C) C(8C) 107(1) yes
N(3D) C(7D) C(8D) 107(1) yes
N(3E) C(7E) C(8E) 109(1) yes
N(3F) C(7F) C(8F) 126(2) yes
C(7A) C(8A) C(9A) 106(1) yes
C(7A) C(8A) C(10A) 117(1) yes
C(7A) C(8A) C(11A) 109(1) yes
C(9A) C(8A) C(10A) 107(1) yes
C(9A) C(8A) C(11A) 108(1) yes
C(10A) C(8A) C(11A) 107(1) yes
C(7B) C(8B) C(9B) 104(1) yes
C(7B) C(8B) C(10B) 109(1) yes
C(7B) C(8B) C(11B) 114(1) yes
C(9B) C(8B) C(10B) 107(2) yes
C(9B) C(8B) C(11B) 107(1) yes
C(10B) C(8B) C(11B) 112(1) yes
C(7C) C(8C) C(9C) 107(1) yes
C(7C) C(8C) C(10C) 108(1) yes
C(7C) C(8C) C(11C) 107(2) yes
C(9C) C(8C) C(10C) 110(1) yes
C(9C) C(8C) C(11C) 121(2) yes
C(10C) C(8C) C(11C) 101(1) yes
C(7D) C(8D) C(9D) 104(2) yes
C(7D) C(8D) C(10D) 104(1) yes
C(7D) C(8D) C(11D) 118(2) yes
C(9D) C(8D) C(10D) 102(2) yes
C(9D) C(8D) C(11D) 113(2) yes
C(10D) C(8D) C(11D) 112(2) yes
C(7E) C(8E) C(9E) 100(1) yes
C(7E) C(8E) C(10E) 115(1) yes
C(7E) C(8E) C(11E) 110(1) yes
C(9E) C(8E) C(10E) 117(2) yes
C(9E) C(8E) C(11E) 105(1) yes
C(10E) C(8E) C(11E) 107(2) yes
C(7F) C(8F) C(9F) 115(1) yes
C(7F) C(8F) C(10F) 111(2) yes
C(7F) C(8F) C(11F) 103(2) yes
C(9F) C(8F) C(10F) 115(2) yes
C(9F) C(8F) C(11F) 98(2) yes
C(10F) C(8F) C(11F) 110(1) yes
S(11) C(11) F(11) 98(3) yes
S(11) C(11) F(12) 91(4) yes
S(11) C(11) F(13) 111(4) yes
F(11) C(11) F(12) 140(4) yes
F(11) C(11) F(13) 101(4) yes
F(12) C(11) F(13) 110(4) yes
F(21) C(21) F(22) 90(4) yes
F(21) C(21) F(23) 155(5) yes
F(22) C(21) F(23) 108(4) yes

loop_
_geom_bond_atom_site_label_1
_geom_bond_atom_site_label_2
_geom_bond_distance
_geom_bond_publ_flag
Ru(1) Cl(1) 2.343(4) yes
Ru(1) O(1) 2.015(9) yes
Ru(1) N(1) 2.06(1) yes
Ru(1) N(2A) 2.16(1) yes
Ru(1) N(2B) 2.09(1) yes
Ru(1) N(2C) 2.03(1) yes
Ru(2) Cl(2) 2.379(4) yes
Ru(2) O(2) 2.01(1) yes
Ru(2) N(2) 2.10(2) yes
Ru(2) N(2D) 2.13(1) yes
Ru(2) N(2E) 2.02(1) yes
Ru(2) N(2F) 2.18(1) yes
S(11) O(11) 1.51(4) yes
S(11) O(12) 1.27(1) yes
S(11) O(13) 1.85(6) yes
S(11) C(11) 1.82(5) yes
S(21) O(21) 1.29(4) yes
S(21) O(22) 1.44(3) yes
S(21) O(23) 1.45(3) yes
F(11) C(11) 1.67(9) yes
F(12) C(11) 1.33(10) yes
F(13) C(11) 1.28(4) yes
F(21) C(21) 1.17(6) yes
F(22) C(21) 1.53(7) yes
F(23) C(21) 0.88(7) yes
N(1) C(1A) 1.54(2) yes
N(1) C(1B) 1.46(2) yes
N(1) C(1C) 1.50(2) yes
N(2) C(1D) 1.50(3) yes
N(2) C(1E) 1.51(2) yes
N(2) C(1F) 1.54(2) yes
N(2A) C(2A) 1.36(2) yes
N(2A) C(6A) 1.27(2) yes
N(2B) C(2B) 1.39(2) yes
N(2B) C(6B) 1.46(2) yes
N(2C) C(2C) 1.35(2) yes
N(2C) C(6C) 1.39(2) yes
N(2D) C(2D) 1.36(2) yes
N(2D) C(6D) 1.27(2) yes
N(2E) C(2E) 1.38(2) yes
N(2E) C(6E) 1.50(2) yes
N(2F) C(2F) 1.45(2) yes
N(2F) C(6F) 1.32(2) yes
N(3A) C(6A) 1.38(2) yes
N(3A) C(7A) 1.41(3) yes
N(3B) C(6B) 1.27(2) yes
N(3B) C(7B) 1.37(2) yes
N(3C) C(6C) 1.43(2) yes
N(3C) C(7C) 1.50(2) yes
N(3D) C(6D) 1.42(2) yes
N(3D) C(7D) 1.56(2) yes
N(3E) C(6E) 1.27(2) yes
N(3E) C(7E) 1.46(2) yes
N(3F) C(6F) 1.30(2) yes
N(3F) C(7F) 1.41(3) yes
C(1A) C(2A) 1.42(3) yes
C(1B) C(2B) 1.42(2) yes
C(1C) C(2C) 1.39(2) yes
C(1D) C(2D) 1.51(3) yes
C(1E) C(2E) 1.55(3) yes
C(1F) C(2F) 1.59(3) yes
C(2A) C(3A) 1.36(2) yes
C(2B) C(3B) 1.49(3) yes
C(2C) C(3C) 1.34(2) yes
C(2D) C(3D) 1.26(2) yes
C(2E) C(3E) 1.41(3) yes
C(2F) C(3F) 1.29(2) yes
C(3A) C(4A) 1.34(4) yes
C(3B) C(4B) 1.42(4) yes
C(3C) C(4C) 1.34(3) yes
C(3D) C(4D) 1.37(3) yes
C(3E) C(4E) 1.41(4) yes
C(3F) C(4F) 1.40(2) yes
C(4A) C(5A) 1.32(3) yes
C(4B) C(5B) 1.31(3) yes
C(4C) C(5C) 1.36(3) yes
C(4D) C(5D) 1.36(3) yes
C(4E) C(5E) 1.34(3) yes
C(4F) C(5F) 1.39(3) yes
C(5A) C(6A) 1.39(2) yes
C(5B) C(6B) 1.44(3) yes
C(5C) C(6C) 1.39(3) yes
C(5D) C(6D) 1.43(2) yes
C(5E) C(6E) 1.46(3) yes
C(5F) C(6F) 1.42(2) yes
C(7A) C(8A) 1.52(2) yes
C(7B) C(8B) 1.51(3) yes
C(7C) C(8C) 1.60(2) yes
C(7D) C(8D) 1.57(3) yes
C(7E) C(8E) 1.55(3) yes
C(7F) C(8F) 1.37(4) yes
C(8A) C(9A) 1.46(3) yes
C(8A) C(10A) 1.59(3) yes
C(8A) C(11A) 1.54(2) yes
C(8B) C(9B) 1.39(4) yes
C(8B) C(10B) 1.54(3) yes
C(8B) C(11B) 1.50(3) yes
C(8C) C(9C) 1.43(3) yes
C(8C) C(10C) 1.55(3) yes
C(8C) C(11C) 1.53(4) yes
C(8D) C(9D) 1.53(5) yes
C(8D) C(10D) 1.55(3) yes
C(8D) C(11D) 1.62(4) yes
C(8E) C(9E) 1.52(3) yes
C(8E) C(10E) 1.55(4) yes
C(8E) C(11E) 1.51(3) yes
C(8F) C(9F) 1.61(4) yes
C(8F) C(10F) 1.49(4) yes
C(8F) C(11F) 1.62(4) yes

loop_
_geom_contact_atom_site_label_1
_geom_contact_atom_site_label_2
_geom_contact_distance
_geom_contact_site_symmetry_2
Cl(1) C(3D) 3.46(2) 1_545
Cl(1) C(4D) 3.47(2) 1_545
Cl(2) C(3B) 3.50(2) 1_565
Cl(2) C(5F) 3.54(2) 2_575
F(11) C(1F) 3.30(4) 4_464
F(12) C(10F) 3.39(5) 2_564
F(13) C(10C) 3.41(3) 3_444
F(13) C(10F) 3.44(4) 2_564
F(21) C(4F) 3.41(3) 3_444
F(21) C(5E) 3.58(4) 3_444
F(22) C(11D) 3.55(4) 1_544
F(23) C(4B) 3.45(4) 4_453
F(23) C(10A) 3.52(5) 3_444
O(11) C(1F) 3.50(6) 4_464
O(12) C(3F) 3.49(3) 4_464
O(12) C(4E) 3.50(3) 3_444
O(12) C(3C) 3.51(3) 1_554
O(12) C(4A) 3.53(3) 2_564
O(21) C(1A) 3.53(3) 1_554
O(22) C(1E) 3.24(3) 4_463
C(2C) C(11A) 3.50(2) 2_565
C(2F) C(11E) 3.53(3) 2_574
C(3A) C(3E) 3.60(3) 3_445

loop_
_geom_hbond_atom_site_label_D
_geom_hbond_atom_site_label_H
_geom_hbond_atom_site_label_A
_geom_hbond_distance_DH
_geom_hbond_distance_HA
_geom_hbond_distance_DA
_geom_hbond_angle_DHA
_geom_hbond_publ_flag
N(3A) H(3) O(1) 0.909 1.887 2.77(1) 162.752 no
N(3A) H(3) N(3C) 0.909 2.787 3.38(1) 124.271 no
N(3B) H(20) O(1) 0.944 2.036 2.88(1) 147.782 no
N(3C) H(37) O(1) 0.977 1.948 2.71(1) 132.666 no
N(3D) H(54) O(2) 0.988 1.882 2.78(1) 149.165 no
N(3E) H(71) O(2) 1.070 1.785 2.81(1) 159.940 no
N(3E) H(71) N(3F) 1.070 3.013 3.41(2) 102.774 no
N(3F) H(88) O(2) 0.974 1.957 2.88(1) 158.374 no
N(3F) H(88) N(3E) 0.974 3.004 3.41(2) 106.697 no

loop_
_geom_torsion_atom_site_label_1
_geom_torsion_atom_site_label_2
_geom_torsion_atom_site_label_3
_geom_torsion_atom_site_label_4
_geom_torsion
_geom_torsion_publ_flag
Ru(1) N(1) C(1A) C(2A) -32(1) yes
Ru(1) N(1) C(1B) C(2B) 44(1) yes
Ru(1) N(1) C(1C) C(2C) 21(1) yes
Ru(1) N(2A) C(2A) C(1A) -4(1) yes
Ru(1) N(2A) C(2A) C(3A) 176(1) yes
Ru(1) N(2A) C(6A) N(3A) 3(1) yes
Ru(1) N(2A) C(6A) C(5A) -175.3(10) yes
Ru(1) N(2B) C(2B) C(1B) 9(1) yes
Ru(1) N(2B) C(2B) C(3B) -171(1) yes
Ru(1) N(2B) C(6B) N(3B) -5(2) yes
Ru(1) N(2B) C(6B) C(5B) 170(1) yes
Ru(1) N(2C) C(2C) C(1C) 28(1) yes
Ru(1) N(2C) C(2C) C(3C) -165(1) yes
Ru(1) N(2C) C(6C) N(3C) -22(1) yes
Ru(1) N(2C) C(6C) C(5C) 151(1) yes
Ru(2) N(2) C(1D) C(2D) -40(1) yes
Ru(2) N(2) C(1E) C(2E) 49(1) yes
Ru(2) N(2) C(1F) C(2F) -24(1) yes
Ru(2) N(2D) C(2D) C(1D) -8(1) yes
Ru(2) N(2D) C(2D) C(3D) -178(1) yes
Ru(2) N(2D) C(6D) N(3D) 0(2) yes
Ru(2) N(2D) C(6D) C(5D) 177(1) yes
Ru(2) N(2E) C(2E) C(1E) 18(1) yes
Ru(2) N(2E) C(2E) C(3E) -168(1) yes
Ru(2) N(2E) C(6E) N(3E) -14(2) yes
Ru(2) N(2E) C(6E) C(5E) 165(1) yes
Ru(2) N(2F) C(2F) C(1F) -19(1) yes
Ru(2) N(2F) C(2F) C(3F) 162(1) yes
Ru(2) N(2F) C(6F) N(3F) 17(2) yes
Ru(2) N(2F) C(6F) C(5F) -167(1) yes
Cl(1) Ru(1) N(1) C(1A) -69.0(9) yes
Cl(1) Ru(1) N(1) C(1B) 54.0(8) yes
Cl(1) Ru(1) N(1) C(1C) 174.8(8) yes
Cl(1) Ru(1) N(2A) C(2A) 82.4(9) yes
Cl(1) Ru(1) N(2A) C(6A) -101(1) yes
Cl(1) Ru(1) N(2B) C(2B) -82(1) yes
Cl(1) Ru(1) N(2B) C(6B) 99(1) yes
Cl(1) Ru(1) N(2C) C(2C) 16(6) yes
Cl(1) Ru(1) N(2C) C(6C) -142(5) yes
Cl(2) Ru(2) N(2) C(1D) -61.1(10) yes
Cl(2) Ru(2) N(2) C(1E) 58(1) yes
Cl(2) Ru(2) N(2) C(1F) -176(1) yes
Cl(2) Ru(2) N(2D) C(2D) 83(1) yes
Cl(2) Ru(2) N(2D) C(6D) -91(1) yes
Cl(2) Ru(2) N(2E) C(2E) -87.0(10) yes
Cl(2) Ru(2) N(2E) C(6E) 105(1) yes
Cl(2) Ru(2) N(2F) C(2F) -79(3) yes
Cl(2) Ru(2) N(2F) C(6F) 90(3) yes
F(11) C(11) S(11) O(11) -61(3) yes
F(11) C(11) S(11) O(12) 58(4) yes
F(11) C(11) S(11) O(13) -143(2) yes
F(12) C(11) S(11) O(11) 157(3) yes
F(12) C(11) S(11) O(12) -83(3) yes
F(12) C(11) S(11) O(13) 74(3) yes
F(13) C(11) S(11) O(11) 44(5) yes
F(13) C(11) S(11) O(12) 163(4) yes
F(13) C(11) S(11) O(13) -38(6) yes
O(1) Ru(1) N(1) C(1A) 154(19) yes
O(1) Ru(1) N(1) C(1B) -82(19) yes
O(1) Ru(1) N(1) C(1C) 38(19) yes
O(1) Ru(1) N(2A) C(2A) 168.7(9) yes
O(1) Ru(1) N(2A) C(6A) -14(1) yes
O(1) Ru(1) N(2B) C(2B) -167(1) yes
O(1) Ru(1) N(2B) C(6B) 14(1) yes
O(1) Ru(1) N(2C) C(2C) 170.8(9) yes
O(1) Ru(1) N(2C) C(6C) 11(1) yes
O(2) Ru(2) N(2) C(1D) -78(10) yes
O(2) Ru(2) N(2) C(1E) 41(11) yes
O(2) Ru(2) N(2) C(1F) 166(9) yes
O(2) Ru(2) N(2D) C(2D) 165(1) yes
O(2) Ru(2) N(2D) C(6D) -9(1) yes
O(2) Ru(2) N(2E) C(2E) -169.2(10) yes
O(2) Ru(2) N(2E) C(6E) 23(1) yes
O(2) Ru(2) N(2F) C(2F) -173.2(10) yes
O(2) Ru(2) N(2F) C(6F) -3(1) yes
N(1) Ru(1) N(2A) C(2A) -12.2(9) yes
N(1) Ru(1) N(2A) C(6A) 164(1) yes
N(1) Ru(1) N(2B) C(2B) 13(1) yes
N(1) Ru(1) N(2B) C(6B) -164(1) yes
N(1) Ru(1) N(2C) C(2C) -10.0(9) yes
N(1) Ru(1) N(2C) C(6C) -168(1) yes
N(1) C(1A) C(2A) N(2A) 24(1) yes
N(1) C(1A) C(2A) C(3A) -155(1) yes
N(1) C(1B) C(2B) N(2B) -36(1) yes
N(1) C(1B) C(2B) C(3B) 144(1) yes
N(1) C(1C) C(2C) N(2C) -33(1) yes
N(1) C(1C) C(2C) C(3C) 158(1) yes
N(2) Ru(2) N(2D) C(2D) -11(1) yes
N(2) Ru(2) N(2D) C(6D) 173(1) yes
N(2) Ru(2) N(2E) C(2E) 7(1) yes
N(2) Ru(2) N(2E) C(6E) -159(1) yes
N(2) Ru(2) N(2F) C(2F) 5(1) yes
N(2) Ru(2) N(2F) C(6F) 175(1) yes
N(2) C(1D) C(2D) N(2D) 33(2) yes
N(2) C(1D) C(2D) C(3D) -155(1) yes
N(2) C(1E) C(2E) N(2E) -46(1) yes
N(2) C(1E) C(2E) C(3E) 140(1) yes
N(2) C(1F) C(2F) N(2F) 29(1) yes
N(2) C(1F) C(2F) C(3F) -151(1) yes
N(2A) Ru(1) N(1) C(1A) 23.6(9) yes
N(2A) Ru(1) N(1) C(1B) 146.6(9) yes
N(2A) Ru(1) N(1) C(1C) -92.6(9) yes
N(2A) Ru(1) N(2B) C(2B) 7(2) yes
N(2A) Ru(1) N(2B) C(6B) -170(1) yes
N(2A) Ru(1) N(2C) C(2C) 71.7(10) yes
N(2A) Ru(1) N(2C) C(6C) -87(1) yes
N(2A) C(2A) C(3A) C(4A) -3(2) yes
N(2A) C(6A) N(3A) C(7A) -178(1) yes
N(2A) C(6A) C(5A) C(4A) 2(2) yes
N(2B) Ru(1) N(1) C(1A) -154.4(9) yes
N(2B) Ru(1) N(1) C(1B) -31.4(8) yes
N(2B) Ru(1) N(1) C(1C) 89.3(9) yes
N(2B) Ru(1) N(2A) C(2A) -6(1) yes
N(2B) Ru(1) N(2A) C(6A) 170(1) yes
N(2B) Ru(1) N(2C) C(2C) -88.5(10) yes
N(2B) Ru(1) N(2C) C(6C) 112(1) yes
N(2B) C(2B) C(3B) C(4B) -2(2) yes
N(2B) C(6B) N(3B) C(7B) -155(1) yes
N(2B) C(6B) C(5B) C(4B) 2(2) yes
N(2C) Ru(1) N(1) C(1A) 109.6(9) yes
N(2C) Ru(1) N(1) C(1B) -127.4(9) yes
N(2C) Ru(1) N(1) C(1C) -6.7(9) yes
N(2C) Ru(1) N(2A) C(2A) -94.9(9) yes
N(2C) Ru(1) N(2A) C(6A) 81(1) yes
N(2C) Ru(1) N(2B) C(2B) 94(1) yes
N(2C) Ru(1) N(2B) C(6B) -83(1) yes
N(2C) C(2C) C(3C) C(4C) 8(2) yes
N(2C) C(6C) N(3C) C(7C) 174(1) yes
N(2C) C(6C) C(5C) C(4C) 8(2) yes
N(2D) Ru(2) N(2) C(1D) 27.9(10) yes
N(2D) Ru(2) N(2) C(1E) 147(1) yes
N(2D) Ru(2) N(2) C(1F) -87(1) yes
N(2D) Ru(2) N(2E) C(2E) 6(2) yes
N(2D) Ru(2) N(2E) C(6E) -161(1) yes
N(2D) Ru(2) N(2F) C(2F) 85(1) yes
N(2D) Ru(2) N(2F) C(6F) -104(1) yes
N(2D) C(2D) C(3D) C(4D) -1(2) yes
N(2D) C(6D) N(3D) C(7D) 173(1) yes
N(2D) C(6D) C(5D) C(4D) 1(2) yes
N(2E) Ru(2) N(2) C(1D) -151(1) yes
N(2E) Ru(2) N(2) C(1E) -32(1) yes
N(2E) Ru(2) N(2) C(1F) 93(1) yes
N(2E) Ru(2) N(2D) C(2D) -10(2) yes
N(2E) Ru(2) N(2D) C(6D) 174(1) yes
N(2E) Ru(2) N(2F) C(2F) -76(1) yes
N(2E) Ru(2) N(2F) C(6F) 94(1) yes
N(2E) C(2E) C(3E) C(4E) -4(2) yes
N(2E) C(6E) N(3E) C(7E) 175(1) yes
N(2E) C(6E) C(5E) C(4E) 7(3) yes
N(2F) Ru(2) N(2) C(1D) 125(1) yes
N(2F) Ru(2) N(2) C(1E) -115(1) yes
N(2F) Ru(2) N(2) C(1F) 10(1) yes
N(2F) Ru(2) N(2D) C(2D) -94(1) yes
N(2F) Ru(2) N(2D) C(6D) 90(1) yes
N(2F) Ru(2) N(2E) C(2E) 93(1) yes
N(2F) Ru(2) N(2E) C(6E) -74(1) yes
N(2F) C(2F) C(3F) C(4F) 6(2) yes
N(2F) C(6F) N(3F) C(7F) 172(1) yes
N(2F) C(6F) C(5F) C(4F) 4(2) yes
N(3A) C(6A) N(2A) C(2A) -179(1) yes
N(3A) C(6A) C(5A) C(4A) -176(1) yes
N(3A) C(7A) C(8A) C(9A) -61(2) yes
N(3A) C(7A) C(8A) C(10A) 178(1) yes
N(3A) C(7A) C(8A) C(11A) 55(2) yes
N(3B) C(6B) N(2B) C(2B) 176(1) yes
N(3B) C(6B) C(5B) C(4B) 178(1) yes
N(3B) C(7B) C(8B) C(9B) -67(2) yes
N(3B) C(7B) C(8B) C(10B) 177(1) yes
N(3B) C(7B) C(8B) C(11B) 50(2) yes
N(3C) C(6C) N(2C) C(2C) 178(1) yes
N(3C) C(6C) C(5C) C(4C) -177(1) yes
N(3C) C(7C) C(8C) C(9C) 72(1) yes
N(3C) C(7C) C(8C) C(10C) -169(1) yes
N(3C) C(7C) C(8C) C(11C) -60(1) yes
N(3D) C(6D) N(2D) C(2D) -174(1) yes
N(3D) C(6D) C(5D) C(4D) 178(1) yes
N(3D) C(7D) C(8D) C(9D) -72(2) yes
N(3D) C(7D) C(8D) C(10D) -179(2) yes
N(3D) C(7D) C(8D) C(11D) 54(2) yes
N(3E) C(6E) N(2E) C(2E) 178(1) yes
N(3E) C(6E) C(5E) C(4E) -172(2) yes
N(3E) C(7E) C(8E) C(9E) -178(1) yes
N(3E) C(7E) C(8E) C(10E) 54(2) yes
N(3E) C(7E) C(8E) C(11E) -67(2) yes
N(3F) C(6F) N(2F) C(2F) -172(1) yes
N(3F) C(6F) C(5F) C(4F) -179(1) yes
N(3F) C(7F) C(8F) C(9F) -43(3) yes
N(3F) C(7F) C(8F) C(10F) -178(2) yes
N(3F) C(7F) C(8F) C(11F) 63(2) yes
C(1A) N(1) C(1B) C(2B) 164(1) yes
C(1A) N(1) C(1C) C(2C) -94(1) yes
C(1A) C(2A) N(2A) C(6A) 179(1) yes
C(1A) C(2A) C(3A) C(4A) 177(1) yes
C(1B) N(1) C(1A) C(2A) -152(1) yes
C(1B) N(1) C(1C) C(2C) 140(1) yes
C(1B) C(2B) N(2B) C(6B) -172(1) yes
C(1B) C(2B) C(3B) C(4B) 177(1) yes
C(1C) N(1) C(1A) C(2A) 85(1) yes
C(1C) N(1) C(1B) C(2B) -75(1) yes
C(1C) C(2C) N(2C) C(6C) -168(1) yes
C(1C) C(2C) C(3C) C(4C) 175(1) yes
C(1D) N(2) C(1E) C(2E) 164(1) yes
C(1D) N(2) C(1F) C(2F) -138(1) yes
C(1D) C(2D) N(2D) C(6D) 167(1) yes
C(1D) C(2D) C(3D) C(4D) -171(1) yes
C(1E) N(2) C(1D) C(2D) -154(1) yes
C(1E) N(2) C(1F) C(2F) 92(1) yes
C(1E) C(2E) N(2E) C(6E) -171(1) yes
C(1E) C(2E) C(3E) C(4E) 166(1) yes
C(1F) N(2) C(1D) C(2D) 75(1) yes
C(1F) N(2) C(1E) C(2E) -70(1) yes
C(1F) C(2F) N(2F) C(6F) 170(1) yes
C(1F) C(2F) C(3F) C(4F) -172(1) yes
C(2A) N(2A) C(6A) C(5A) 0(1) yes
C(2A) C(3A) C(4A) C(5A) 6(2) yes
C(2B) N(2B) C(6B) C(5B) -7(2) yes
C(2B) C(3B) C(4B) C(5B) -1(3) yes
C(2C) N(2C) C(6C) C(5C) -6(2) yes
C(2C) C(3C) C(4C) C(5C) -6(2) yes
C(2D) N(2D) C(6D) C(5D) 2(2) yes
C(2D) C(3D) C(4D) C(5D) 5(2) yes
C(2E) N(2E) C(6E) C(5E) -1(2) yes
C(2E) C(3E) C(4E) C(5E) 9(2) yes
C(2F) N(2F) C(6F) C(5F) 2(1) yes
C(2F) C(3F) C(4F) C(5F) 1(2) yes
C(3A) C(2A) N(2A) C(6A) 0(2) yes
C(3A) C(4A) C(5A) C(6A) -6(2) yes
C(3B) C(2B) N(2B) C(6B) 6(2) yes
C(3B) C(4B) C(5B) C(6B) 1(3) yes
C(3C) C(2C) N(2C) C(6C) -1(1) yes
C(3C) C(4C) C(5C) C(6C) -1(2) yes
C(3D) C(2D) N(2D) C(6D) -2(2) yes
C(3D) C(4D) C(5D) C(6D) -5(2) yes
C(3E) C(2E) N(2E) C(6E) 0(2) yes
C(3E) C(4E) C(5E) C(6E) -11(3) yes
C(3F) C(2F) N(2F) C(6F) -8(2) yes
C(3F) C(4F) C(5F) C(6F) -6(2) yes
C(5A) C(6A) N(3A) C(7A) 0(2) yes
C(5B) C(6B) N(3B) C(7B) 28(2) yes
C(5C) C(6C) N(3C) C(7C) 0(2) yes
C(5D) C(6D) N(3D) C(7D) -3(2) yes
C(5E) C(6E) N(3E) C(7E) -4(3) yes
C(5F) C(6F) N(3F) C(7F) -2(2) yes
C(6A) N(3A) C(7A) C(8A) -99(1) yes
C(6B) N(3B) C(7B) C(8B) 94(2) yes
C(6C) N(3C) C(7C) C(8C) 148(1) yes
C(6D) N(3D) C(7D) C(8D) -91(2) yes
C(6E) N(3E) C(7E) C(8E) 107(2) yes
C(6F) N(3F) C(7F) C(8F) -154(2) yes
C(6F) N(3F) C(7F) C(8F) -154(2) yes
